data_1559332
loop_
_publ_author_name
'Padgett, Clifford W.'
'Sheriff, Kirkland'
'Lynch, Will E.'

_publ_section_title
;
 Pyridine-4-carboxamidoxime <i>N</i>-oxide
;
_journal_coeditor_code BH4056
_journal_issue 10
_journal_name_full IUCrData
_journal_page_first x201335
_journal_paper_doi 10.1107/S2414314620013358
_journal_volume 5
_journal_year 2020
_chemical_formula_iupac 'C6 H7 N3 O2'
_chemical_formula_moiety 'C6 H7 N3 O2'
_chemical_formula_sum 'C6 H7 N3 O2'
_chemical_formula_weight 153.15
_chemical_name_common
;
Pyridine-4-carboxamidoxime <i>N</i>-oxide
;
_chemical_name_systematic
;
(<i>Z</i>)-4-(<i>N</i>'-Hydroxycarbamimidoyl)pyridine <i>N</i>-oxide
;
_space_group_crystal_system monoclinic
_space_group_IT_number 14
_space_group_name_Hall '-P 2ybc'
_space_group_name_H-M_alt 'P 1 21/c 1'
_atom_sites_solution_hydrogens mixed
_atom_sites_solution_primary dual
_atom_sites_solution_secondary difmap
_audit_creation_method
;
Olex2 1.3-alpha
(compiled 2020.07.16 svn.r6f6c53a7 for OlexSys, GUI svn.r6139)
;
_cell_angle_alpha 90
_cell_angle_beta 102.841(10)
_cell_angle_gamma 90
_cell_formula_units_Z 4
_cell_length_a 7.4130(8)
_cell_length_b 9.2858(7)
_cell_length_c 10.1238(10)
_cell_measurement_reflns_used 3017
_cell_measurement_temperature 170
_cell_measurement_theta_max 32.6060
_cell_measurement_theta_min 2.1070
_cell_volume 679.45(12)
_computing_cell_refinement
;
CrysAlis Pro (Rigaku OD, 2018)
;
_computing_data_collection
;
CrysAlis Pro (Rigaku OD, 2018)
;
_computing_data_reduction
;
CrysAlis Pro (Rigaku OD, 2018)
;
_computing_molecular_graphics
;
<i>OLEX2</i> (Dolomanov <i>et al.</i>,  2009)
;
_computing_publication_material
;
<i>OLEX2</i> (Dolomanov <i>et al.</i>,  2009)
;
_computing_structure_refinement
;
ShelXL (Sheldrick, 2015b)
;
_computing_structure_solution
;
ShelXT (Sheldrick, 2015a)
;
_diffrn_ambient_temperature 170
_diffrn_detector 'Rigaku XtaLAB area detector'
_diffrn_detector_area_resol_mean 13.6612
_diffrn_measured_fraction_theta_full 1.000
_diffrn_measured_fraction_theta_max 1.000
_diffrn_measurement_device 'abstract diffractometer'
_diffrn_measurement_device_type 'Rigaku XtaLAB mini'
_diffrn_measurement_method \w-scans
_diffrn_radiation_monochromator 'Graphite Monochromator'
_diffrn_radiation_probe x-ray
_diffrn_radiation_type MoK\a
_diffrn_radiation_wavelength 0.71073
_diffrn_reflns_av_R_equivalents 0.0336
_diffrn_reflns_av_unetI/netI 0.0226
_diffrn_reflns_limit_h_max 8
_diffrn_reflns_limit_h_min -8
_diffrn_reflns_limit_k_max 11
_diffrn_reflns_limit_k_min -11
_diffrn_reflns_limit_l_max 12
_diffrn_reflns_limit_l_min -12
_diffrn_reflns_number 5858
_diffrn_reflns_theta_full 25.242
_diffrn_reflns_theta_max 25.349
_diffrn_reflns_theta_min 2.818
_diffrn_source 'fine-focus sealed X-ray tube'
_exptl_absorpt_coefficient_mu 0.116
_exptl_absorpt_correction_T_max 1.00000
_exptl_absorpt_correction_T_min 0.93980
_exptl_absorpt_correction_type multi-scan
_exptl_absorpt_process_details
;
(CrysAlisPro; Rigaku OD, 2018)
;
_exptl_crystal_colour 'clear dark colourless'
_exptl_crystal_density_diffrn 1.497
_exptl_crystal_description block
_exptl_crystal_F_000 320
_exptl_crystal_size_max 0.35
_exptl_crystal_size_mid 0.2
_exptl_crystal_size_min 0.2
_refine_diff_density_max 0.166
_refine_diff_density_min -0.145
_refine_ls_extinction_coef 0.007(2)
_refine_ls_extinction_expression Fc^*^=kFc[1+0.001xFc^2^\l^3^/sin(2\q)]^-1/4^
_refine_ls_extinction_method
;
SHELXL-2018/1 (Sheldrick 2015b)
;
_refine_ls_goodness_of_fit_ref 1.042
_refine_ls_hydrogen_treatment mixed
_refine_ls_matrix_type full
_refine_ls_number_parameters 113
_refine_ls_number_reflns 1238
_refine_ls_number_restraints 3
_refine_ls_restrained_S_all 4.648
_refine_ls_R_factor_all 0.0553
_refine_ls_R_factor_gt 0.0392
_refine_ls_shift/su_max 0.000
_refine_ls_shift/su_mean 0.000
_refine_ls_structure_factor_coef Fsqd
_refine_ls_weighting_details 'w=1/[\s^2^(Fo^2^)+(0.0443P)^2^+0.2172P] where P=(Fo^2^+2Fc^2^)/3'
_refine_ls_weighting_scheme calc
_refine_ls_wR_factor_gt 0.0922
_refine_ls_wR_factor_ref 0.1009
_reflns_number_gt 961
_reflns_number_total 1238
_reflns_threshold_expression 'I > 2\s(I)'
_cod_data_source_file bh4056sup1.cif
_cod_data_source_block I
_cod_original_cell_volume 679.45(11)
_cod_database_code 1559332
_shelx_estimated_absorpt_t_min 0.961
_shelx_estimated_absorpt_t_max 0.977

loop_
_space_group_symop_operation_xyz
'x, y, z'
'-x, y+1/2, -z+1/2'
'-x, -y, -z'
'x, -y-1/2, z-1/2'

loop_
_atom_site_type_symbol
_atom_site_label
_atom_site_fract_x
_atom_site_fract_y
_atom_site_fract_z
_atom_site_U_iso_or_equiv
_atom_site_adp_type
_atom_site_calc_flag
_atom_site_occupancy
_atom_site_disorder_assembly
_atom_site_disorder_group
N N1 0.7185(2) 0.20253(15) 0.40257(15) 0.0361(4) Uani d 1 . .
C C1 0.6365(3) 0.31255(19) 0.32458(18) 0.0392(5) Uani d 1 . .
H H1 0.565809 0.293556 0.235921 0.047 Uiso calc 1 . .
O O1 0.6953(2) 0.06920(13) 0.35596(13) 0.0498(4) Uani d 1 . .
C C2 0.6543(2) 0.45181(18) 0.37200(17) 0.0371(5) Uani d 1 . .
H H2 0.596971 0.528186 0.315518 0.044 Uiso calc 1 . .
N N2 0.7210(2) 0.73345(15) 0.47364(16) 0.0434(4) Uani d 1 . .
O O2 0.7388(2) 0.86472(14) 0.54650(15) 0.0628(5) Uani d 1 . .
H H2A 0.713(3) 0.933(3) 0.481(2) 0.084(8) Uiso d 1 . .
C C3 0.7554(2) 0.48156(17) 0.50187(16) 0.0311(4) Uani d 1 . .
N N3 0.8319(3) 0.64526(18) 0.69433(16) 0.0450(5) Uani d 1 . .
H H3A 0.807(3) 0.572(2) 0.748(2) 0.066(7) Uiso d 1 . .
H H3B 0.805(3) 0.7337(18) 0.722(2) 0.059(7) Uiso d 1 . .
C C4 0.8403(3) 0.36626(19) 0.57809(18) 0.0382(5) Uani d 1 . .
H H4 0.912748 0.382572 0.666750 0.046 Uiso calc 1 . .
C C5 0.8210(3) 0.22887(19) 0.52697(19) 0.0407(5) Uani d 1 . .
H H5 0.881159 0.151356 0.580441 0.049 Uiso calc 1 . .
C C6 0.7673(2) 0.62923(18) 0.55763(17) 0.0337(4) Uani d 1 . .

loop_
_atom_site_aniso_label
_atom_site_aniso_U_11
_atom_site_aniso_U_22
_atom_site_aniso_U_33
_atom_site_aniso_U_12
_atom_site_aniso_U_13
_atom_site_aniso_U_23
N1 0.0481(9) 0.0226(7) 0.0376(8) 0.0000(7) 0.0092(7) -0.0035(6)
C1 0.0496(11) 0.0309(10) 0.0334(9) 0.0011(8) 0.0016(8) -0.0018(8)
O1 0.0790(10) 0.0213(7) 0.0470(8) -0.0002(6) 0.0098(7) -0.0077(6)
C2 0.0468(11) 0.0263(9) 0.0359(10) 0.0036(8) 0.0044(8) 0.0038(7)
N2 0.0670(11) 0.0213(8) 0.0419(9) -0.0020(7) 0.0119(8) -0.0021(7)
O2 0.1140(14) 0.0213(7) 0.0520(9) -0.0023(8) 0.0158(9) -0.0038(7)
C3 0.0334(9) 0.0255(9) 0.0348(9) -0.0015(7) 0.0083(8) -0.0008(7)
N3 0.0656(11) 0.0286(9) 0.0387(9) -0.0060(8) 0.0068(8) -0.0042(7)
C4 0.0446(11) 0.0299(9) 0.0360(10) 0.0018(8) 0.0002(8) -0.0005(8)
C5 0.0517(11) 0.0288(10) 0.0377(10) 0.0064(8) 0.0018(9) 0.0036(8)
C6 0.0382(10) 0.0265(9) 0.0365(10) -0.0046(7) 0.0088(8) -0.0013(8)

loop_
_atom_type_symbol
_atom_type_description
_atom_type_scat_dispersion_real
_atom_type_scat_dispersion_imag
_atom_type_scat_source
C C 0.0033 0.0016 'International Tables Vol C Tables 4.2.6.8 and 6.1.1.4'
H H 0.0000 0.0000 'International Tables Vol C Tables 4.2.6.8 and 6.1.1.4'
N N 0.0061 0.0033 'International Tables Vol C Tables 4.2.6.8 and 6.1.1.4'
O O 0.0106 0.0060 'International Tables Vol C Tables 4.2.6.8 and 6.1.1.4'

loop_
_geom_angle_atom_site_label_1
_geom_angle_atom_site_label_2
_geom_angle_atom_site_label_3
_geom_angle_site_symmetry_1
_geom_angle_site_symmetry_3
_geom_angle
_geom_angle_publ_flag
O1 N1 C1 . . 119.59(15) ?
O1 N1 C5 . . 120.50(15) ?
C5 N1 C1 . . 119.91(15) ?
N1 C1 H1 . . 119.6 ?
N1 C1 C2 . . 120.77(16) ?
C2 C1 H1 . . 119.6 ?
C1 C2 H2 . . 119.8 ?
C1 C2 C3 . . 120.47(16) ?
C3 C2 H2 . . 119.8 ?
C6 N2 O2 . . 108.89(15) ?
N2 O2 H2A . . 103.8(16) ?
C2 C3 C6 . . 121.33(15) ?
C4 C3 C2 . . 117.14(16) ?
C4 C3 C6 . . 121.51(15) ?
H3A N3 H3B . . 114(2) ?
C6 N3 H3A . . 116.5(14) ?
C6 N3 H3B . . 111.1(14) ?
C3 C4 H4 . . 119.6 ?
C5 C4 C3 . . 120.77(16) ?
C5 C4 H4 . . 119.6 ?
N1 C5 C4 . . 120.90(16) ?
N1 C5 H5 . . 119.5 ?
C4 C5 H5 . . 119.5 ?
N2 C6 C3 . . 117.52(15) ?
N2 C6 N3 . . 124.75(16) ?
N3 C6 C3 . . 117.71(15) ?

loop_
_geom_bond_atom_site_label_1
_geom_bond_atom_site_label_2
_geom_bond_site_symmetry_2
_geom_bond_distance
_geom_bond_publ_flag
N1 C1 . 1.350(2) ?
N1 O1 . 1.3226(18) ?
N1 C5 . 1.341(2) ?
C1 H1 . 0.9500 ?
C1 C2 . 1.376(2) ?
C2 H2 . 0.9500 ?
C2 C3 . 1.389(2) ?
N2 O2 . 1.4156(19) ?
N2 C6 . 1.284(2) ?
O2 H2A . 0.91(3) ?
C3 C4 . 1.386(2) ?
C3 C6 . 1.478(2) ?
N3 H3A . 0.912(16) ?
N3 H3B . 0.903(15) ?
N3 C6 . 1.368(2) ?
C4 H4 . 0.9500 ?
C4 C5 . 1.372(2) ?
C5 H5 . 0.9500 ?

loop_
_geom_hbond_atom_site_label_D
_geom_hbond_atom_site_label_H
_geom_hbond_atom_site_label_A
_geom_hbond_site_symmetry_A
_geom_hbond_distance_DH
_geom_hbond_distance_HA
_geom_hbond_distance_DA
_geom_hbond_angle_DHA
_geom_hbond_publ_flag
O2 H2A O1 1_565 0.91(3) 1.77(3) 2.6747(19) 172(2) yes
N3 H3A O1 4_566 0.912(16) 2.003(17) 2.899(2) 167(2) yes

loop_
_geom_torsion_atom_site_label_1
_geom_torsion_atom_site_label_2
_geom_torsion_atom_site_label_3
_geom_torsion_atom_site_label_4
_geom_torsion_site_symmetry_1
_geom_torsion_site_symmetry_2
_geom_torsion_site_symmetry_3
_geom_torsion_site_symmetry_4
_geom_torsion
_geom_torsion_publ_flag
N1 C1 C2 C3 . . . . -0.7(3) ?
C1 N1 C5 C4 . . . . 1.7(3) ?
C1 C2 C3 C4 . . . . 1.8(3) ?
C1 C2 C3 C6 . . . . -176.45(16) ?
O1 N1 C1 C2 . . . . 178.21(17) ?
O1 N1 C5 C4 . . . . -177.58(17) ?
C2 C3 C4 C5 . . . . -1.2(3) ?
C2 C3 C6 N2 . . . . -16.6(3) ?
C2 C3 C6 N3 . . . . 165.27(17) ?
O2 N2 C6 C3 . . . . 179.01(15) ?
O2 N2 C6 N3 . . . . -3.0(3) ?
C3 C4 C5 N1 . . . . -0.5(3) ?
C4 C3 C6 N2 . . . . 165.18(17) ?
C4 C3 C6 N3 . . . . -13.0(3) ?
C5 N1 C1 C2 . . . . -1.1(3) ?
C6 C3 C4 C5 . . . . 177.05(17) ?

_cod_database_fobs_code 1559332
